data_2226969
loop_
_publ_author_name
'Ng, Seik Weng'

_publ_section_title
;
 (Quinoline-2-carboxylato-\k<i>O</i>)(quinoline-2-carboxylic
 acid-\k<i>O</i>)bis(quinoline-2-carboxylic
 acid-\k^2^<i>N</i>,<i>O</i>)potassium
;
_journal_coeditor_code JH2182
_journal_issue 8
_journal_name_full 'Acta Crystallographica Section E'
_journal_page_first m948
_journal_paper_doi 10.1107/S1600536810027510
_journal_volume 66
_journal_year 2010
_chemical_formula_iupac '[K (C10 H6 N O2) (C10 H7 N O2)3]'
_chemical_formula_moiety 'C40 H27 K N4 O8'
_chemical_formula_sum 'C40 H27 K N4 O8'
_chemical_formula_weight 730.76
_chemical_name_systematic
;
(Quinoline-2-carboxylato-\k<i>O</i>)(quinoline-2-carboxylic
acid-\k<i>O</i>)bis(quinoline-2-carboxylic
acid-\k^2^<i>N</i>,<i>O</i>)potassium
;
_space_group_IT_number 73
_symmetry_cell_setting orthorhombic
_symmetry_space_group_name_Hall '-I 2b 2c'
_symmetry_space_group_name_H-M 'I b c a'
_atom_sites_solution_hydrogens geom
_atom_sites_solution_primary direct
_atom_sites_solution_secondary difmap
_audit_creation_method SHELXL-97
_cell_angle_alpha 90.00
_cell_angle_beta 90.00
_cell_angle_gamma 90.00
_cell_formula_units_Z 8
_cell_length_a 17.8679(10)
_cell_length_b 18.3617(10)
_cell_length_c 20.5162(11)
_cell_measurement_reflns_used 8761
_cell_measurement_temperature 100(2)
_cell_measurement_theta_max 27.4
_cell_measurement_theta_min 2.2
_cell_volume 6731.1(6)
_computing_cell_refinement 'SAINT (Bruker, 2009)'
_computing_data_collection 'APEX2 (Bruker, 2009)'
_computing_data_reduction 'SAINT (Bruker, 2009)'
_computing_molecular_graphics 'X-SEED (Barbour, 2001)'
_computing_publication_material 'publCIF (Westrip, 2010)'
_computing_structure_refinement 'SHELXL97 (Sheldrick, 2008)'
_computing_structure_solution 'SHELXS97 (Sheldrick, 2008)'
_diffrn_ambient_temperature 100(2)
_diffrn_measured_fraction_theta_full 1.000
_diffrn_measured_fraction_theta_max 1.000
_diffrn_measurement_device_type 'Bruker SMART APEX diffractometer'
_diffrn_measurement_method '\w scans'
_diffrn_radiation_monochromator graphite
_diffrn_radiation_source 'fine-focus sealed tube'
_diffrn_radiation_type MoK\a
_diffrn_radiation_wavelength 0.71073
_diffrn_reflns_av_R_equivalents 0.0745
_diffrn_reflns_av_sigmaI/netI 0.0328
_diffrn_reflns_limit_h_max 23
_diffrn_reflns_limit_h_min -23
_diffrn_reflns_limit_k_max 23
_diffrn_reflns_limit_k_min -23
_diffrn_reflns_limit_l_max 26
_diffrn_reflns_limit_l_min -26
_diffrn_reflns_number 40797
_diffrn_reflns_theta_full 27.50
_diffrn_reflns_theta_max 27.50
_diffrn_reflns_theta_min 1.99
_diffrn_standards_decay_% 0
_diffrn_standards_interval_count 0
_diffrn_standards_interval_time 0
_diffrn_standards_number 0
_exptl_absorpt_coefficient_mu 0.222
_exptl_absorpt_correction_T_max 0.9912
_exptl_absorpt_correction_T_min 0.9487
_exptl_absorpt_correction_type multi-scan
_exptl_absorpt_process_details '(SADABS; Sheldrick, 1996)'
_exptl_crystal_colour Colorless
_exptl_crystal_density_diffrn 1.442
_exptl_crystal_density_method 'not measured'
_exptl_crystal_description Prism
_exptl_crystal_F_000 3024
_exptl_crystal_size_max 0.24
_exptl_crystal_size_mid 0.08
_exptl_crystal_size_min 0.04
_refine_diff_density_max 0.319
_refine_diff_density_min -0.537
_refine_ls_extinction_method none
_refine_ls_goodness_of_fit_ref 1.012
_refine_ls_hydrogen_treatment mixed
_refine_ls_matrix_type full
_refine_ls_number_parameters 248
_refine_ls_number_reflns 3888
_refine_ls_number_restraints 2
_refine_ls_restrained_S_all 1.012
_refine_ls_R_factor_all 0.0514
_refine_ls_R_factor_gt 0.0350
_refine_ls_shift/su_max 0.001
_refine_ls_shift/su_mean 0.001
_refine_ls_structure_factor_coef Fsqd
_refine_ls_weighting_details 'calc w=1/[\s^2^(Fo^2^)+(0.0526P)^2^+5.6795P] where P=(Fo^2^+2Fc^2^)/3'
_refine_ls_weighting_scheme calc
_refine_ls_wR_factor_gt 0.0916
_refine_ls_wR_factor_ref 0.1023
_reflns_number_gt 3025
_reflns_number_total 3888
_reflns_threshold_expression I>2\s(I)
_cod_data_source_file jh2182.cif
_cod_data_source_block I
_cod_database_code 2226969
_cod_database_fobs_code 2226969

loop_
_symmetry_equiv_pos_as_xyz
'x, y, z'
'-x+1/2, -y, z+1/2'
'-x, y+1/2, -z+1/2'
'x+1/2, -y+1/2, -z'
'x+1/2, y+1/2, z+1/2'
'-x+1, -y+1/2, z+1'
'-x+1/2, y+1, -z+1'
'x+1, -y+1, -z+1/2'
'-x, -y, -z'
'x-1/2, y, -z-1/2'
'x, -y-1/2, z-1/2'
'-x-1/2, y-1/2, z'
'-x+1/2, -y+1/2, -z+1/2'
'x, y+1/2, -z'
'x+1/2, -y, z'
'-x, y, z+1/2'

loop_
_atom_site_type_symbol
_atom_site_label
_atom_site_fract_x
_atom_site_fract_y
_atom_site_fract_z
_atom_site_U_iso_or_equiv
_atom_site_adp_type
_atom_site_calc_flag
_atom_site_refinement_flags
_atom_site_occupancy
_atom_site_disorder_assembly
_atom_site_disorder_group
K K1 0.21891(3) 0.5000 0.2500 0.02083(13) Uani d S 1 . .
O O1 0.11657(7) 0.56758(6) 0.17738(6) 0.0256(3) Uani d . 1 . .
O O2 0.03124(6) 0.65608(6) 0.16390(6) 0.0232(3) Uani d D 1 . .
O O3 0.43403(7) 0.52894(7) 0.30384(5) 0.0257(3) Uani d D 1 . .
O O4 0.32794(6) 0.47403(6) 0.33533(5) 0.0245(3) Uani d . 1 . .
N N1 0.17250(7) 0.64593(7) 0.28227(6) 0.0183(3) Uani d . 1 . .
N N2 0.45505(7) 0.58087(7) 0.42560(6) 0.0171(3) Uani d . 1 . .
C C1 0.09152(8) 0.62730(9) 0.19030(7) 0.0190(3) Uani d . 1 . .
C C2 0.12794(8) 0.67785(9) 0.23938(7) 0.0175(3) Uani d . 1 . .
C C3 0.11455(9) 0.75361(9) 0.23657(7) 0.0193(3) Uani d . 1 . .
H H3A 0.0804 0.7733 0.2057 0.023 Uiso calc R 1 . .
C C4 0.15184(8) 0.79806(9) 0.27927(7) 0.0195(3) Uani d . 1 . .
H H4 0.1460 0.8494 0.2769 0.023 Uiso calc R 1 . .
C C5 0.19914(8) 0.76670(8) 0.32701(7) 0.0179(3) Uani d . 1 . .
C C6 0.23871(9) 0.80868(9) 0.37409(8) 0.0210(3) Uani d . 1 . .
H H6 0.2348 0.8603 0.3738 0.025 Uiso calc R 1 . .
C C7 0.28244(9) 0.77496(9) 0.41982(8) 0.0236(4) Uani d . 1 . .
H H7 0.3086 0.8034 0.4511 0.028 Uiso calc R 1 . .
C C8 0.28908(9) 0.69785(9) 0.42095(8) 0.0236(4) Uani d . 1 . .
H H8 0.3192 0.6751 0.4532 0.028 Uiso calc R 1 . .
C C9 0.25237(9) 0.65638(9) 0.37590(7) 0.0216(3) Uani d . 1 . .
H H9 0.2572 0.6049 0.3769 0.026 Uiso calc R 1 . .
C C10 0.20707(8) 0.68960(8) 0.32758(7) 0.0173(3) Uani d . 1 . .
C C11 0.38543(9) 0.50923(8) 0.34589(7) 0.0184(3) Uani d . 1 . .
C C12 0.40191(8) 0.53220(8) 0.41573(7) 0.0164(3) Uani d . 1 . .
C C13 0.36025(9) 0.49993(9) 0.46699(8) 0.0203(3) Uani d . 1 . .
H H13 0.3214 0.4662 0.4577 0.024 Uiso calc R 1 . .
C C14 0.37688(9) 0.51806(9) 0.53016(8) 0.0218(3) Uani d . 1 . .
H H14 0.3505 0.4960 0.5652 0.026 Uiso calc R 1 . .
C C15 0.43344(9) 0.56978(9) 0.54274(7) 0.0192(3) Uani d . 1 . .
C C16 0.45424(10) 0.59128(9) 0.60692(8) 0.0238(4) Uani d . 1 . .
H H16 0.4301 0.5700 0.6435 0.029 Uiso calc R 1 . .
C C17 0.50871(10) 0.64237(10) 0.61602(8) 0.0272(4) Uani d . 1 . .
H H17 0.5220 0.6566 0.6590 0.033 Uiso calc R 1 . .
C C18 0.54557(10) 0.67443(10) 0.56217(8) 0.0264(4) Uani d . 1 . .
H H18 0.5833 0.7100 0.5693 0.032 Uiso calc R 1 . .
C C19 0.52729(9) 0.65450(9) 0.49966(8) 0.0225(3) Uani d . 1 . .
H H19 0.5523 0.6763 0.4638 0.027 Uiso calc R 1 . .
C C20 0.47121(8) 0.60139(8) 0.48864(7) 0.0175(3) Uani d . 1 . .
H H2 0.0082(13) 0.6266(11) 0.1393(10) 0.057(8) Uiso d D 1 . .
H H3 0.433(2) 0.512(3) 0.2662(12) 0.051(14) Uiso d PD 0.50 . .

loop_
_atom_site_aniso_label
_atom_site_aniso_U_11
_atom_site_aniso_U_22
_atom_site_aniso_U_33
_atom_site_aniso_U_12
_atom_site_aniso_U_13
_atom_site_aniso_U_23
K1 0.0202(2) 0.0198(2) 0.0225(2) 0.000 0.000 -0.00261(19)
O1 0.0249(6) 0.0250(6) 0.0270(6) 0.0012(5) -0.0050(5) -0.0085(5)
O2 0.0218(6) 0.0250(6) 0.0227(6) -0.0007(5) -0.0062(5) -0.0032(5)
O3 0.0272(6) 0.0359(7) 0.0140(6) -0.0066(5) 0.0024(5) -0.0049(5)
O4 0.0262(6) 0.0257(6) 0.0217(6) -0.0064(5) -0.0023(5) -0.0033(5)
N1 0.0183(6) 0.0201(7) 0.0163(6) -0.0014(5) 0.0018(5) -0.0021(5)
N2 0.0176(6) 0.0182(7) 0.0154(6) 0.0019(5) 0.0001(5) -0.0012(5)
C1 0.0183(7) 0.0215(8) 0.0171(7) -0.0022(6) 0.0020(6) -0.0008(6)
C2 0.0150(7) 0.0214(8) 0.0161(7) -0.0016(6) 0.0026(6) -0.0026(6)
C3 0.0175(7) 0.0225(8) 0.0180(7) 0.0013(6) 0.0008(6) 0.0002(6)
C4 0.0180(7) 0.0195(8) 0.0210(7) 0.0012(6) 0.0044(6) -0.0027(6)
C5 0.0148(7) 0.0207(8) 0.0182(7) 0.0000(6) 0.0038(6) -0.0034(6)
C6 0.0205(8) 0.0215(8) 0.0211(7) -0.0017(6) 0.0036(6) -0.0051(6)
C7 0.0212(8) 0.0304(9) 0.0191(7) -0.0024(7) 0.0008(6) -0.0070(7)
C8 0.0224(8) 0.0305(9) 0.0178(7) 0.0036(7) -0.0023(6) -0.0014(6)
C9 0.0224(8) 0.0225(8) 0.0198(7) 0.0031(6) 0.0012(6) -0.0018(6)
C10 0.0168(7) 0.0198(8) 0.0154(7) -0.0005(6) 0.0037(5) -0.0029(6)
C11 0.0214(8) 0.0169(8) 0.0169(7) 0.0021(6) -0.0018(6) -0.0009(6)
C12 0.0160(7) 0.0171(7) 0.0162(7) 0.0031(6) -0.0001(5) -0.0011(6)
C13 0.0213(8) 0.0196(8) 0.0201(7) -0.0021(6) -0.0004(6) 0.0008(6)
C14 0.0245(8) 0.0241(9) 0.0168(7) 0.0008(7) 0.0020(6) 0.0022(6)
C15 0.0214(8) 0.0198(8) 0.0164(7) 0.0056(6) -0.0011(6) -0.0020(6)
C16 0.0285(9) 0.0275(9) 0.0155(7) 0.0066(7) -0.0007(6) -0.0024(6)
C17 0.0301(9) 0.0299(9) 0.0216(8) 0.0075(7) -0.0070(7) -0.0094(7)
C18 0.0231(8) 0.0255(9) 0.0306(9) 0.0022(7) -0.0066(7) -0.0077(7)
C19 0.0210(8) 0.0226(8) 0.0239(8) 0.0006(7) -0.0009(6) -0.0027(6)
C20 0.0176(7) 0.0180(8) 0.0170(7) 0.0050(6) -0.0010(6) -0.0018(6)

loop_
_atom_type_symbol
_atom_type_description
_atom_type_scat_dispersion_real
_atom_type_scat_dispersion_imag
_atom_type_scat_source
C C 0.0033 0.0016 'International Tables Vol C Tables 4.2.6.8 and 6.1.1.4'
H H 0.0000 0.0000 'International Tables Vol C Tables 4.2.6.8 and 6.1.1.4'
N N 0.0061 0.0033 'International Tables Vol C Tables 4.2.6.8 and 6.1.1.4'
O O 0.0106 0.0060 'International Tables Vol C Tables 4.2.6.8 and 6.1.1.4'
K K 0.2009 0.2494 'International Tables Vol C Tables 4.2.6.8 and 6.1.1.4'

loop_
_geom_angle_atom_site_label_1
_geom_angle_atom_site_label_2
_geom_angle_atom_site_label_3
_geom_angle_site_symmetry_1
_geom_angle_site_symmetry_3
_geom_angle
_geom_angle_publ_flag
O4 K1 O4 . 8_455 85.93(5) ?
O4 K1 O1 . 8_455 92.93(4) ?
O4 K1 O1 8_455 8_455 162.38(3) ?
O4 K1 O1 . . 162.38(4) ?
O4 K1 O1 8_455 . 92.93(4) ?
O1 K1 O1 8_455 . 93.36(5) ?
O4 K1 N1 . 8_455 101.25(4) ?
O4 K1 N1 8_455 8_455 103.07(4) ?
O1 K1 N1 8_455 8_455 59.88(4) ?
O1 K1 N1 . 8_455 96.14(4) ?
O4 K1 N1 . . 103.07(4) ?
O4 K1 N1 8_455 . 101.25(4) ?
O1 K1 N1 8_455 . 96.14(4) ?
O1 K1 N1 . . 59.88(4) ?
N1 K1 N1 8_455 . 146.55(5) ?
C1 O1 K1 . . 123.47(10) ?
C1 O2 H2 . . 112.7(17) ?
C11 O3 H3 . . 120(3) ?
C11 O4 K1 . . 129.15(10) ?
C2 N1 C10 . . 117.50(13) ?
C2 N1 K1 . . 115.60(10) ?
C10 N1 K1 . . 124.64(10) ?
C12 N2 C20 . . 118.69(13) ?
O1 C1 O2 . . 125.07(14) ?
O1 C1 C2 . . 122.68(14) ?
O2 C1 C2 . . 112.25(13) ?
N1 C2 C3 . . 124.42(14) ?
N1 C2 C1 . . 115.38(14) ?
C3 C2 C1 . . 120.19(13) ?
C4 C3 C2 . . 118.55(14) ?
C4 C3 H3A . . 120.7 ?
C2 C3 H3A . . 120.7 ?
C3 C4 C5 . . 119.35(15) ?
C3 C4 H4 . . 120.3 ?
C5 C4 H4 . . 120.3 ?
C4 C5 C6 . . 123.06(15) ?
C4 C5 C10 . . 118.02(14) ?
C6 C5 C10 . . 118.92(14) ?
C7 C6 C5 . . 120.24(15) ?
C7 C6 H6 . . 119.9 ?
C5 C6 H6 . . 119.9 ?
C6 C7 C8 . . 120.63(15) ?
C6 C7 H7 . . 119.7 ?
C8 C7 H7 . . 119.7 ?
C9 C8 C7 . . 120.31(15) ?
C9 C8 H8 . . 119.8 ?
C7 C8 H8 . . 119.8 ?
C8 C9 C10 . . 120.50(15) ?
C8 C9 H9 . . 119.7 ?
C10 C9 H9 . . 119.7 ?
N1 C10 C9 . . 118.60(14) ?
N1 C10 C5 . . 122.02(14) ?
C9 C10 C5 . . 119.38(14) ?
O4 C11 O3 . . 126.64(14) ?
O4 C11 C12 . . 118.16(14) ?
O3 C11 C12 . . 115.20(13) ?
N2 C12 C13 . . 123.15(14) ?
N2 C12 C11 . . 118.12(13) ?
C13 C12 C11 . . 118.73(13) ?
C14 C13 C12 . . 119.07(15) ?
C14 C13 H13 . . 120.5 ?
C12 C13 H13 . . 120.5 ?
C13 C14 C15 . . 119.46(15) ?
C13 C14 H14 . . 120.3 ?
C15 C14 H14 . . 120.3 ?
C14 C15 C20 . . 118.15(14) ?
C14 C15 C16 . . 122.87(15) ?
C20 C15 C16 . . 118.97(15) ?
C17 C16 C15 . . 120.21(16) ?
C17 C16 H16 . . 119.9 ?
C15 C16 H16 . . 119.9 ?
C16 C17 C18 . . 120.75(15) ?
C16 C17 H17 . . 119.6 ?
C18 C17 H17 . . 119.6 ?
C19 C18 C17 . . 120.52(16) ?
C19 C18 H18 . . 119.7 ?
C17 C18 H18 . . 119.7 ?
C18 C19 C20 . . 120.06(16) ?
C18 C19 H19 . . 120.0 ?
C20 C19 H19 . . 120.0 ?
N2 C20 C19 . . 119.10(14) ?
N2 C20 C15 . . 121.42(14) ?
C19 C20 C15 . . 119.47(14) ?

loop_
_geom_bond_atom_site_label_1
_geom_bond_atom_site_label_2
_geom_bond_site_symmetry_2
_geom_bond_distance
_geom_bond_publ_flag
K1 O4 . 2.6622(12) ?
K1 O4 8_455 2.6622(12) ?
K1 O1 8_455 2.6653(12) ?
K1 O1 . 2.6653(12) ?
K1 N1 8_455 2.8820(13) ?
K1 N1 . 2.8820(13) ?
O1 C1 . 1.2137(19) ?
O2 C1 . 1.3163(19) ?
O2 H2 . 0.846(10) ?
O3 C11 . 1.2765(19) ?
O3 H3 . 0.836(10) ?
O4 C11 . 1.2327(19) ?
N1 C2 . 1.323(2) ?
N1 C10 . 1.3742(19) ?
N2 C12 . 1.320(2) ?
N2 C20 . 1.3777(19) ?
C1 C2 . 1.516(2) ?
C2 C3 . 1.413(2) ?
C3 C4 . 1.370(2) ?
C3 H3A . 0.9500 ?
C4 C5 . 1.416(2) ?
C4 H4 . 0.9500 ?
C5 C6 . 1.424(2) ?
C5 C10 . 1.423(2) ?
C6 C7 . 1.369(2) ?
C6 H6 . 0.9500 ?
C7 C8 . 1.421(2) ?
C7 H7 . 0.9500 ?
C8 C9 . 1.365(2) ?
C8 H8 . 0.9500 ?
C9 C10 . 1.418(2) ?
C9 H9 . 0.9500 ?
C11 C12 . 1.522(2) ?
C12 C13 . 1.418(2) ?
C13 C14 . 1.371(2) ?
C13 H13 . 0.9500 ?
C14 C15 . 1.411(2) ?
C14 H14 . 0.9500 ?
C15 C20 . 1.423(2) ?
C15 C16 . 1.424(2) ?
C16 C17 . 1.365(2) ?
C16 H16 . 0.9500 ?
C17 C18 . 1.414(3) ?
C17 H17 . 0.9500 ?
C18 C19 . 1.373(2) ?
C18 H18 . 0.9500 ?
C19 C20 . 1.416(2) ?
C19 H19 . 0.9500 ?

loop_
_geom_hbond_atom_site_label_D
_geom_hbond_atom_site_label_H
_geom_hbond_atom_site_label_A
_geom_hbond_site_symmetry_A
_geom_hbond_distance_DH
_geom_hbond_distance_HA
_geom_hbond_distance_DA
_geom_hbond_angle_DHA
_geom_hbond_publ_flag
O2 H2 N2 10_556 0.850(10) 1.840(10) 2.671(2) 167(2) yes
O3 H3 O3 8_455 0.840(10) 1.620(10) 2.452(2) 175(6) yes

loop_
_geom_torsion_atom_site_label_1
_geom_torsion_atom_site_label_2
_geom_torsion_atom_site_label_3
_geom_torsion_atom_site_label_4
_geom_torsion_site_symmetry_1
_geom_torsion_site_symmetry_2
_geom_torsion_site_symmetry_3
_geom_torsion_site_symmetry_4
_geom_torsion
_geom_torsion_publ_flag
O4 K1 O1 C1 . . . . -19.8(2) ?
O4 K1 O1 C1 8_455 . . . -105.57(12) ?
O1 K1 O1 C1 8_455 . . . 90.90(12) ?
N1 K1 O1 C1 8_455 . . . 150.95(12) ?
N1 K1 O1 C1 . . . . -4.26(11) ?
O4 K1 O4 C11 8_455 . . . 45.39(12) ?
O1 K1 O4 C11 8_455 . . . -152.23(13) ?
O1 K1 O4 C11 . . . . -41.5(2) ?
N1 K1 O4 C11 8_455 . . . 147.92(13) ?
N1 K1 O4 C11 . . . . -55.23(13) ?
O4 K1 N1 C2 . . . . 167.93(10) ?
O4 K1 N1 C2 8_455 . . . 79.54(11) ?
O1 K1 N1 C2 8_455 . . . -97.62(10) ?
O1 K1 N1 C2 . . . . -7.30(10) ?
N1 K1 N1 C2 8_455 . . . -56.46(10) ?
O4 K1 N1 C10 . . . . 5.47(12) ?
O4 K1 N1 C10 8_455 . . . -82.91(11) ?
O1 K1 N1 C10 8_455 . . . 99.93(11) ?
O1 K1 N1 C10 . . . . -169.75(13) ?
N1 K1 N1 C10 8_455 . . . 141.09(12) ?
K1 O1 C1 O2 . . . . -165.66(11) ?
K1 O1 C1 C2 . . . . 14.9(2) ?
C10 N1 C2 C3 . . . . 1.0(2) ?
K1 N1 C2 C3 . . . . -162.79(11) ?
C10 N1 C2 C1 . . . . 179.71(12) ?
K1 N1 C2 C1 . . . . 15.95(16) ?
O1 C1 C2 N1 . . . . -21.4(2) ?
O2 C1 C2 N1 . . . . 159.12(13) ?
O1 C1 C2 C3 . . . . 157.39(15) ?
O2 C1 C2 C3 . . . . -22.09(19) ?
N1 C2 C3 C4 . . . . 2.5(2) ?
C1 C2 C3 C4 . . . . -176.21(14) ?
C2 C3 C4 C5 . . . . -3.5(2) ?
C3 C4 C5 C6 . . . . -178.65(14) ?
C3 C4 C5 C10 . . . . 1.3(2) ?
C4 C5 C6 C7 . . . . 178.70(15) ?
C10 C5 C6 C7 . . . . -1.3(2) ?
C5 C6 C7 C8 . . . . 0.1(2) ?
C6 C7 C8 C9 . . . . 0.6(2) ?
C7 C8 C9 C10 . . . . -0.2(2) ?
C2 N1 C10 C9 . . . . 177.15(13) ?
K1 N1 C10 C9 . . . . -20.70(18) ?
C2 N1 C10 C5 . . . . -3.3(2) ?
K1 N1 C10 C5 . . . . 158.83(10) ?
C8 C9 C10 N1 . . . . 178.53(14) ?
C8 C9 C10 C5 . . . . -1.0(2) ?
C4 C5 C10 N1 . . . . 2.2(2) ?
C6 C5 C10 N1 . . . . -177.82(13) ?
C4 C5 C10 C9 . . . . -178.25(14) ?
C6 C5 C10 C9 . . . . 1.7(2) ?
K1 O4 C11 O3 . . . . -53.0(2) ?
K1 O4 C11 C12 . . . . 127.14(12) ?
C20 N2 C12 C13 . . . . 0.2(2) ?
C20 N2 C12 C11 . . . . -179.12(13) ?
O4 C11 C12 N2 . . . . -167.51(14) ?
O3 C11 C12 N2 . . . . 12.7(2) ?
O4 C11 C12 C13 . . . . 13.2(2) ?
O3 C11 C12 C13 . . . . -166.67(14) ?
N2 C12 C13 C14 . . . . -2.0(2) ?
C11 C12 C13 C14 . . . . 177.30(14) ?
C12 C13 C14 C15 . . . . 1.8(2) ?
C13 C14 C15 C20 . . . . 0.1(2) ?
C13 C14 C15 C16 . . . . -179.71(15) ?
C14 C15 C16 C17 . . . . -179.08(15) ?
C20 C15 C16 C17 . . . . 1.1(2) ?
C15 C16 C17 C18 . . . . -0.3(2) ?
C16 C17 C18 C19 . . . . -0.2(3) ?
C17 C18 C19 C20 . . . . -0.1(2) ?
C12 N2 C20 C19 . . . . -178.94(14) ?
C12 N2 C20 C15 . . . . 1.8(2) ?
C18 C19 C20 N2 . . . . -178.40(14) ?
C18 C19 C20 C15 . . . . 0.9(2) ?
C14 C15 C20 N2 . . . . -1.9(2) ?
C16 C15 C20 N2 . . . . 177.87(14) ?
C14 C15 C20 C19 . . . . 178.81(14) ?
C16 C15 C20 C19 . . . . -1.4(2) ?
